data_4001879
loop_
_publ_author_name
'Jeong, Seok'
'Kim, Dongwook'
'Shin, Sunyoung'
'Moon, Dohyun'
'Cho, Sung June'
'Lah, Myoung Soo'

_publ_section_title
;
 Combinational Synthetic Approaches for Isoreticular and Polymorphic
 Metal--Organic Frameworks with Tuned Pore Geometries and Surface
 Properties
;
_journal_issue 4
_journal_name_full 'Chemistry of Materials'
_journal_page_first 1711
_journal_paper_doi 10.1021/cm404239s
_journal_volume 26
_journal_year 2014
_chemical_formula_sum 'C39 H24 N6 Ni3 O18'
_chemical_formula_weight 1040.77
_chemical_name_systematic
; 
 ? 
;
_space_group_IT_number 9
_symmetry_cell_setting monoclinic
_symmetry_space_group_name_Hall 'C -2yc'
_symmetry_space_group_name_H-M 'C 1 c 1'
_atom_sites_solution_hydrogens geom
_atom_sites_solution_primary direct
_atom_sites_solution_secondary difmap
_audit_creation_method SHELXL-97
_cell_angle_alpha 90.00
_cell_angle_beta 124.45(3)
_cell_angle_gamma 90.00
_cell_formula_units_Z 4
_cell_length_a 28.773(6)
_cell_length_b 16.615(3)
_cell_length_c 16.794(3)
_cell_measurement_reflns_used 59092
_cell_measurement_temperature 173(2)
_cell_measurement_theta_max 25.00
_cell_measurement_theta_min 2.21
_cell_volume 6621(3)
_computing_cell_refinement HKL3000
_computing_data_collection 'PAL ADSC Quantum-210 ADX Program'
_computing_data_reduction HKL3000
_computing_molecular_graphics 'Diamond 3'
_computing_publication_material WinGX
_computing_structure_refinement 'Bruker SHELXTL-XL'
_computing_structure_solution 'Bruker SHELXTL-XS'
_diffrn_ambient_temperature 173(2)
_diffrn_measured_fraction_theta_full 0.976
_diffrn_measured_fraction_theta_max 0.976
_diffrn_measurement_device_type 'ADSC Q210 CCD area detector'
_diffrn_measurement_method 'omega scan'
_diffrn_radiation_monochromator 'Si(111) double crystal monochromator'
_diffrn_radiation_source 'PLSII 2D bending magnet'
_diffrn_radiation_type synchrotron
_diffrn_radiation_wavelength 0.65000
_diffrn_reflns_av_R_equivalents 0.1313
_diffrn_reflns_av_sigmaI/netI 0.2122
_diffrn_reflns_limit_h_max 37
_diffrn_reflns_limit_h_min -37
_diffrn_reflns_limit_k_max 21
_diffrn_reflns_limit_k_min -21
_diffrn_reflns_limit_l_max 21
_diffrn_reflns_limit_l_min -21
_diffrn_reflns_number 24717
_diffrn_reflns_theta_full 25.00
_diffrn_reflns_theta_max 25.00
_diffrn_reflns_theta_min 2.21
_exptl_absorpt_coefficient_mu 0.667
_exptl_absorpt_correction_T_max 0.9934
_exptl_absorpt_correction_T_min 0.9611
_exptl_absorpt_correction_type multi-scan
_exptl_absorpt_process_details 'HKL3000 Scalepack'
_exptl_crystal_colour 'pale green'
_exptl_crystal_density_diffrn 1.044
_exptl_crystal_density_method 'not measured'
_exptl_crystal_description plate
_exptl_crystal_F_000 2112
_exptl_crystal_size_max 0.06
_exptl_crystal_size_mid 0.05
_exptl_crystal_size_min 0.01
_refine_diff_density_max 5.401
_refine_diff_density_min -2.019
_refine_diff_density_rms 0.312
_refine_ls_abs_structure_details 'Flack H D (1983), Acta Cryst. A39, 876-881'
_refine_ls_abs_structure_Flack 0.41(8)
_refine_ls_extinction_method none
_refine_ls_goodness_of_fit_ref 1.007
_refine_ls_hydrogen_treatment constr
_refine_ls_matrix_type full
_refine_ls_number_parameters 530
_refine_ls_number_reflns 14528
_refine_ls_number_restraints 544
_refine_ls_restrained_S_all 1.014
_refine_ls_R_factor_all 0.2404
_refine_ls_R_factor_gt 0.1554
_refine_ls_shift/su_max 0.000
_refine_ls_shift/su_mean 0.000
_refine_ls_structure_factor_coef Fsqd
_refine_ls_weighting_details 'calc w=1/[\s^2^(Fo^2^)+(0.2000P)^2^+0.0000P] where P=(Fo^2^+2Fc^2^)/3'
_refine_ls_weighting_scheme calc
_refine_ls_wR_factor_gt 0.3540
_refine_ls_wR_factor_ref 0.4137
_reflns_number_gt 4928
_reflns_number_total 14528
_reflns_threshold_expression >2sigma(I)
_cod_data_source_file cm404239s_si_005.cif
_cod_data_source_block p13_014cc
_cod_depositor_comments
;
The following automatic conversions were performed:

'_symmetry_cell_setting' value 'Monoclinic' changed to 'monoclinic'
according to
/usr/data/users/saulius/automatic-downloads/current/ACS/lib/dictionaries/cif_core.dic
dictionary named 'cif_core.dic' version 2.4.2 from 2011-04-26.

Automatic conversion script
Id: cif_fix_values 2281 2013-09-26 08:29:07Z andrius 

The following automatic conversions were performed:

'_exptl_absorpt_correction_type' value 'Multi-scans' was replaced
with the value 'multi-scan' as specified in the replacement file
'src/cod-tools/trunk/data/replacement-values/replacement_values.lst'.

Automatic conversion script
Id: cif_fix_values 5376 2017-05-30 11:51:03Z andrius 
;
_cod_original_cell_volume 6620(2)
_cod_original_sg_symbol_H-M Cc
_cod_database_code 4001879

loop_
_symmetry_equiv_pos_as_xyz
'x, y, z'
'x, -y, z+1/2'
'x+1/2, y+1/2, z'
'x+1/2, -y+1/2, z+1/2'

loop_
_atom_site_label
_atom_site_type_symbol
_atom_site_fract_x
_atom_site_fract_y
_atom_site_fract_z
_atom_site_U_iso_or_equiv
_atom_site_adp_type
_atom_site_occupancy
_atom_site_symmetry_multiplicity
_atom_site_calc_flag
_atom_site_refinement_flags
_atom_site_disorder_assembly
_atom_site_disorder_group
Ni1 Ni 0.04697(7) 0.74500(16) 1.00005(11) 0.0195(6) Uani 1 1 d DU . .
Ni2 Ni 0.37159(7) 0.74662(18) 1.00052(11) 0.0209(6) Uani 1 1 d U . .
Ni3 Ni 0.20861(15) 1.26184(8) 1.0000(2) 0.0175(4) Uani 1 1 d U . .
O1 O 0.0796(8) 0.6358(10) 0.9942(16) 0.093(8) Uani 1 1 d DU . 1
O2 O 0.1161(8) 0.7478(11) 0.9943(16) 0.100(7) Uani 1 1 d DU . 1
O3 O 0.2974(4) 0.7460(6) 1.0037(7) 0.012 Uiso 1 1 d D . 1
O4 O 0.3330(5) 0.6321(6) 1.0013(9) 0.021(3) Uani 1 1 d DU . 1
O5 O 0.2522(8) 0.3721(14) 1.0106(15) 0.109(8) Uani 1 1 d DU . 1
O6 O 0.1710(3) 0.3729(3) 1.0047(5) 0.010(2) Uani 1 1 d DU . 1
C1 C 0.1659(3) 0.6268(3) 0.9976(5) 0.020(4) Uani 1 1 d RDU . 1
C2 C 0.2092(3) 0.6670(3) 1.0005(5) 0.035(3) Uani 1 1 d RU . 1
H2 H 0.2107 0.7241 1.0031 0.042 Uiso 1 1 calc R . 1
C3 C 0.2503(3) 0.6236(3) 0.9998(5) 0.028(5) Uani 1 1 d RDU . 1
C4 C 0.2480(3) 0.5401(3) 0.9961(5) 0.025(4) Uani 1 1 d RU . 1
H4 H 0.2761 0.5104 0.9956 0.031 Uiso 1 1 calc R . 1
C5 C 0.2047(3) 0.4998(3) 0.9931(5) 0.024(3) Uani 1 1 d RDU . 1
C6 C 0.1636(3) 0.5432(3) 0.9938(5) 0.037(5) Uani 1 1 d RU . 1
H6 H 0.1340 0.5157 0.9918 0.044 Uiso 1 1 calc R . 1
C7 C 0.1196(5) 0.6696(8) 0.9943(9) 0.014(3) Uani 1 1 d DU . 1
C8 C 0.2914(7) 0.6673(10) 0.9967(13) 0.077(9) Uani 1 1 d DU . 1
C9 C 0.2091(8) 0.4072(7) 0.9998(13) 0.035(3) Uani 1 1 d DU . 1
O11 O 0.3707(5) 0.8663(8) 0.9916(10) 0.027(3) Uani 1 1 d DU . 1
O12 O 0.4588(12) 0.895(3) 1.029(3) 0.277(18) Uani 1 1 d DU . 1
O13 O 0.2674(7) 1.1978(10) 0.9949(12) 0.046(5) Uani 1 1 d DU . 1
O14 O 0.2466(8) 1.0600(12) 0.9878(14) 0.089(6) Uani 1 1 d DU . 1
O15 O 0.4874(5) 1.1939(8) 1.0015(9) 0.019(3) Uani 1 1 d DU . 1
O16 O 0.4133(3) 1.2758(5) 0.9517(6) 0.059(4) Uani 1 1 d DU . 1
C11 C 0.3922(3) 1.0034(5) 1.0037(6) 0.033(5) Uani 1 1 d RDU . 1
C12 C 0.3445(3) 1.0206(5) 1.0025(6) 0.039(6) Uani 1 1 d RU . 1
H12 H 0.3234 0.9781 1.0054 0.047 Uiso 1 1 calc R . 1
C13 C 0.3277(3) 1.1000(5) 0.9970(6) 0.020(4) Uani 1 1 d RDU . 1
C14 C 0.3585(3) 1.1622(5) 0.9928(6) 0.028(5) Uani 1 1 d RU . 1
H14 H 0.3470 1.2164 0.9891 0.034 Uiso 1 1 calc R . 1
C15 C 0.4062(3) 1.1450(5) 0.9940(6) 0.024(4) Uani 1 1 d RDU . 1
C16 C 0.4231(3) 1.0656(5) 0.9995(6) 0.043(6) Uani 1 1 d RU . 1
H16 H 0.4556 1.0539 1.0003 0.052 Uiso 1 1 calc R . 1
C17 C 0.4099(6) 0.9199(7) 1.0090(9) 0.022(3) Uani 1 1 d DU . 1
C18 C 0.2791(6) 1.1222(10) 0.9951(12) 0.045(6) Uani 1 1 d DU . 1
C19 C 0.4398(5) 1.2086(7) 0.9893(8) 0.021(3) Uani 1 1 d DU . 1
O21 O 0.1515(4) 1.1912(6) 1.0008(8) 0.012(2) Uani 1 1 d DU . 1
O22 O 0.1616(8) 1.0645(13) 0.9746(14) 0.092(7) Uani 1 1 d DU . 1
O23 O 0.0391(5) 0.8617(7) 0.9970(9) 0.018(3) Uani 1 1 d DU . 1
O24 O -0.0423(6) 0.9037(9) 0.9635(10) 0.049(3) Uani 1 1 d DU . 1
O25 O -0.0713(5) 1.1885(10) 0.9922(10) 0.029(4) Uani 1 1 d DU . 1
O26 O -0.0083(3) 1.2808(5) 1.0061(6) 0.151(10) Uani 1 1 d DU . 1
C21 C 0.0898(3) 1.1051(5) 0.9998(6) 0.045(6) Uani 1 1 d RDU . 1
C22 C 0.0755(3) 1.0246(5) 0.9959(6) 0.021(4) Uani 1 1 d RU . 1
H22 H 0.0983 0.9837 0.9953 0.026 Uiso 1 1 calc R . 1
C23 C 0.0277(3) 1.0040(5) 0.9928(6) 0.032(5) Uani 1 1 d RDU . 1
C24 C -0.0058(3) 1.0639(5) 0.9936(6) 0.020(4) Uani 1 1 d RU . 1
H24 H -0.0385 1.0498 0.9915 0.025 Uiso 1 1 calc R . 1
C25 C 0.0085(3) 1.1444(5) 0.9975(6) 0.035(5) Uani 1 1 d RDU . 1
C26 C 0.0564(3) 1.1650(5) 1.0006(6) 0.051(7) Uani 1 1 d RU . 1
H26 H 0.0662 1.2200 1.0032 0.061 Uiso 1 1 calc R . 1
C27 C 0.1347(7) 1.1184(11) 0.9920(13) 0.066(8) Uani 1 1 d DU . 1
C28 C 0.0076(8) 0.9224(10) 0.9860(14) 0.107(11) Uani 1 1 d DU . 1
C29 C -0.0281(2) 1.2086(3) 0.9972(4) 0.131(12) Uani 1 1 d DU . 1
N1A N -0.0083(2) 0.7545(3) 0.8493(4) 0.021(3) Uani 1 1 d RU . .
C2A C -0.0067(2) 0.8196(3) 0.7988(4) 0.108(11) Uani 1 1 d RU . .
H2A H 0.0186 0.8628 0.8329 0.130 Uiso 1 1 calc R . .
C3A C -0.0423(2) 0.8214(3) 0.6986(4) 0.087(9) Uani 1 1 d RU . .
H3A H -0.0412 0.8659 0.6641 0.105 Uiso 1 1 calc R . .
N4A N -0.0793(2) 0.7581(3) 0.6489(4) 0.009(2) Uani 1 1 d RU . .
C5A C -0.0809(2) 0.6930(3) 0.6993(4) 0.022(3) Uani 1 1 d RU . .
H5A H -0.1062 0.6498 0.6653 0.026 Uiso 1 1 calc R . .
C6A C -0.0453(2) 0.6912(3) 0.7995(4) 0.028(4) Uani 1 1 d RU . .
H6A H -0.0464 0.6467 0.8340 0.034 Uiso 1 1 calc R . .
N1B N 0.3216(2) 0.7445(3) 0.8503(4) 0.019(3) Uani 0.50 1 d PRU . 1
C2B C 0.3486(2) 0.7513(3) 0.8033(4) 0.018(5) Uani 0.50 1 d PRU . 1
H2B H 0.3884 0.7573 0.8397 0.022 Uiso 0.50 1 calc PR A 1
C3B C 0.3174(2) 0.7493(3) 0.7030(4) 0.017(5) Uani 0.50 1 d PRU . 1
H3B H 0.3359 0.7540 0.6709 0.020 Uiso 0.50 1 calc PR B 1
N4B N 0.2592(2) 0.7406(3) 0.6497(4) 0.012(3) Uani 0.50 1 d PRU . 1
C5B C 0.2322(2) 0.7337(3) 0.6967(4) 0.009(4) Uani 0.50 1 d PRU . 1
H5B H 0.1924 0.7277 0.6602 0.011 Uiso 0.50 1 calc PR C 1
C6B C 0.2634(2) 0.7357(3) 0.7969(4) 0.017(5) Uani 0.50 1 d PRU . 1
H6B H 0.2449 0.7310 0.8290 0.020 Uiso 0.50 1 calc PR D 1
N12B N 0.3216(2) 0.7445(3) 0.8503(4) 0.019(3) Uani 0.50 1 d PRU . 2
C22B C 0.3167(2) 0.8239(3) 0.7974(4) 0.043(9) Uani 0.50 1 d PRU . 2
H22B H 0.3360 0.8714 0.8318 0.052 Uiso 0.50 1 calc PR E 2
C32B C 0.2825(2) 0.8218(3) 0.6971(4) 0.033(7) Uani 0.50 1 d PRU . 2
H32B H 0.2740 0.8693 0.6598 0.040 Uiso 0.50 1 calc PR F 2
N42B N 0.2592(2) 0.7406(3) 0.6497(4) 0.012(3) Uani 0.50 1 d PRU . 2
C52B C 0.2660(2) 0.6804(3) 0.7022(4) 0.028(7) Uani 0.50 1 d PRU . 2
H52B H 0.2469 0.6317 0.6714 0.033 Uiso 0.50 1 calc PR G 2
C62B C 0.3002(2) 0.6825(3) 0.8025(4) 0.034(8) Uani 0.50 1 d PRU . 2
H62B H 0.3076 0.6332 0.8364 0.040 Uiso 0.50 1 calc PR H 2
N1C N 0.1582(2) 1.2667(3) 0.8436(4) 0.031(4) Uani 0.50 1 d PRU . 1
C2C C 0.1279(2) 1.3337(3) 0.7894(4) 0.025(6) Uani 0.50 1 d PRU . 1
H2C H 0.1286 1.3817 0.8209 0.029 Uiso 0.50 1 calc PR I 1
C3C C 0.0965(2) 1.3306(3) 0.6892(4) 0.020(6) Uani 0.50 1 d PRU . 1
H3C H 0.0757 1.3764 0.6521 0.024 Uiso 0.50 1 calc PR J 1
N4C N 0.0955(2) 1.2604(3) 0.6431(4) 0.018(3) Uani 0.50 1 d PRU . 1
C5C C 0.1259(2) 1.1934(3) 0.6974(4) 0.007(4) Uani 0.50 1 d PRU . 1
H5C H 0.1252 1.1454 0.6659 0.009 Uiso 0.50 1 calc PR K 1
C6C C 0.1572(2) 1.1965(3) 0.7976(4) 0.014(5) Uani 0.50 1 d PRU . 1
H6C H 0.1780 1.1507 0.8346 0.017 Uiso 0.50 1 calc PR L 1
N12C N 0.1582(2) 1.2667(3) 0.8436(4) 0.031(4) Uani 0.50 1 d PRU . 2
C22C C 0.1825(2) 1.2963(3) 0.8051(4) 0.024(6) Uani 0.50 1 d PRU . 2
H22C H 0.2195 1.3182 0.8430 0.029 Uiso 0.50 1 calc PR M 2
C32C C 0.1513(2) 1.2944(3) 0.7049(4) 0.018(5) Uani 0.50 1 d PRU . 2
H32C H 0.1679 1.3172 0.6746 0.022 Uiso 0.50 1 calc PR N 2
N42C N 0.0955(2) 1.2604(3) 0.6431(4) 0.018(3) Uani 0.50 1 d PRU . 2
C52C C 0.0809(2) 1.2131(3) 0.7013(4) 0.003(4) Uani 0.50 1 d PRU . 2
H52C H 0.0484 1.1797 0.6680 0.003 Uiso 0.50 1 calc PR O 2
C62C C 0.1121(2) 1.2150(3) 0.8015(4) 0.022(6) Uani 0.50 1 d PRU . 2
H62C H 0.1027 1.1839 0.8381 0.027 Uiso 0.50 1 calc PR P 2

loop_
_atom_site_aniso_label
_atom_site_aniso_U_11
_atom_site_aniso_U_22
_atom_site_aniso_U_33
_atom_site_aniso_U_23
_atom_site_aniso_U_13
_atom_site_aniso_U_12
Ni1 0.0208(9) 0.0125(9) 0.0227(9) 0.0002(7) 0.0107(7) -0.0015(7)
Ni2 0.0219(9) 0.0144(9) 0.0226(9) -0.0024(6) 0.0104(7) 0.0071(7)
Ni3 0.0188(6) 0.0099(6) 0.0235(7) 0.0003(8) 0.0118(5) 0.0004(8)
O1 0.092(8) 0.093(8) 0.095(8) 0.000(2) 0.054(5) 0.000(2)
O2 0.101(7) 0.099(7) 0.101(7) 0.000(2) 0.057(4) 0.001(2)
O4 0.020(3) 0.019(3) 0.028(3) 0.0021(18) 0.015(2) -0.0007(18)
O5 0.110(8) 0.109(8) 0.110(8) 0.000(2) 0.063(5) 0.001(2)
O6 0.010(3) 0.003(2) 0.016(3) -0.0003(17) 0.0070(18) -0.0009(17)
C1 0.018(5) 0.019(5) 0.022(5) -0.0001(19) 0.012(3) 0.0012(19)
C2 0.036(3) 0.031(3) 0.034(3) -0.001(2) 0.018(2) 0.001(2)
C3 0.027(5) 0.028(5) 0.030(5) 0.0006(19) 0.017(3) -0.0023(19)
C4 0.024(5) 0.026(5) 0.027(5) -0.0017(19) 0.015(3) 0.0045(19)
C5 0.025(3) 0.022(3) 0.024(3) 0.001(2) 0.014(2) 0.000(2)
C6 0.036(6) 0.037(6) 0.037(6) 0.001(2) 0.021(3) -0.003(2)
C7 0.013(3) 0.013(4) 0.016(4) 0.0015(18) 0.008(2) -0.0036(19)
C8 0.077(9) 0.076(9) 0.077(9) -0.001(2) 0.044(5) 0.001(2)
C9 0.035(3) 0.037(3) 0.036(3) 0.000(2) 0.021(2) 0.001(2)
O11 0.026(4) 0.024(4) 0.030(4) 0.0012(18) 0.016(2) -0.0020(19)
O12 0.276(18) 0.277(18) 0.277(18) 0.000(2) 0.157(10) 0.000(2)
O13 0.046(5) 0.043(5) 0.047(5) 0.0008(19) 0.026(3) -0.0010(19)
O14 0.087(6) 0.087(7) 0.092(6) 0.001(2) 0.051(4) -0.002(2)
O15 0.018(3) 0.017(3) 0.022(3) 0.0003(18) 0.012(2) -0.0002(18)
O16 0.057(4) 0.056(4) 0.064(4) 0.002(2) 0.034(3) -0.001(2)
C11 0.034(6) 0.031(6) 0.033(6) -0.0008(19) 0.018(3) 0.0012(19)
C12 0.040(6) 0.038(6) 0.040(6) 0.000(2) 0.022(4) -0.002(2)
C13 0.019(4) 0.021(4) 0.023(4) -0.0003(19) 0.012(3) 0.0003(19)
C14 0.029(5) 0.024(5) 0.029(5) -0.0009(19) 0.015(3) 0.0011(19)
C15 0.023(5) 0.022(5) 0.026(5) 0.0004(19) 0.013(3) -0.0031(19)
C16 0.042(6) 0.043(6) 0.044(6) 0.000(2) 0.025(4) 0.000(2)
C17 0.020(4) 0.020(4) 0.024(4) -0.0021(19) 0.013(2) 0.0033(19)
C18 0.044(6) 0.044(6) 0.046(6) -0.001(2) 0.026(4) 0.000(2)
C19 0.021(4) 0.017(4) 0.023(4) 0.0011(19) 0.011(2) 0.0000(19)
O21 0.011(3) 0.006(3) 0.016(3) 0.0000(17) 0.007(2) -0.0005(17)
O22 0.092(7) 0.091(7) 0.094(7) -0.001(2) 0.054(4) 0.002(2)
O23 0.017(3) 0.015(3) 0.023(3) -0.0013(18) 0.012(2) 0.0019(18)
O24 0.045(4) 0.046(4) 0.055(4) 0.0000(19) 0.028(3) -0.0016(19)
O25 0.029(4) 0.028(4) 0.032(4) 0.0019(19) 0.018(3) -0.0005(19)
O26 0.151(10) 0.150(10) 0.153(10) 0.000(2) 0.086(6) 0.000(2)
C21 0.044(7) 0.046(7) 0.046(7) 0.001(2) 0.026(4) 0.000(2)
C22 0.021(5) 0.019(5) 0.023(5) -0.0001(19) 0.012(3) 0.0023(19)
C23 0.033(5) 0.031(5) 0.033(5) 0.0000(19) 0.018(3) -0.0009(19)
C24 0.020(4) 0.020(4) 0.023(4) 0.0004(19) 0.013(3) -0.0006(19)
C25 0.034(6) 0.034(6) 0.036(6) 0.000(2) 0.019(3) 0.002(2)
C26 0.051(7) 0.048(7) 0.051(7) 0.001(2) 0.028(4) 0.000(2)
C27 0.066(8) 0.065(8) 0.066(8) 0.000(2) 0.038(5) 0.000(2)
C28 0.106(11) 0.107(11) 0.108(11) 0.000(2) 0.060(6) 0.000(2)
C29 0.131(13) 0.131(13) 0.132(13) 0.000(2) 0.074(7) 0.000(2)
N1A 0.022(3) 0.021(3) 0.022(3) -0.0002(10) 0.0121(18) -0.0006(10)
C2A 0.108(11) 0.108(11) 0.108(11) 0.0001(10) 0.061(6) -0.0001(10)
C3A 0.087(9) 0.087(9) 0.087(9) -0.0001(10) 0.049(5) -0.0001(10)
N4A 0.009(2) 0.008(2) 0.010(2) -0.0005(10) 0.0052(15) 0.0002(10)
C5A 0.022(3) 0.021(3) 0.022(3) 0.0002(10) 0.012(2) -0.0005(10)
C6A 0.028(4) 0.028(4) 0.029(4) 0.0000(10) 0.016(2) -0.0002(10)
N1B 0.019(4) 0.018(4) 0.020(4) 0.0000(14) 0.011(2) 0.0001(14)
C2B 0.018(6) 0.018(6) 0.019(6) 0.001(2) 0.010(3) 0.000(2)
C3B 0.016(5) 0.016(6) 0.017(5) 0.000(2) 0.009(3) 0.000(2)
N4B 0.012(3) 0.011(3) 0.013(3) 0.0001(13) 0.0069(19) -0.0006(13)
C5B 0.009(5) 0.010(5) 0.010(5) 0.000(2) 0.006(3) 0.001(2)
C6B 0.016(5) 0.016(6) 0.018(6) 0.000(2) 0.010(3) 0.001(2)
N12B 0.019(4) 0.018(4) 0.020(4) 0.0000(14) 0.011(2) 0.0001(14)
C22B 0.043(9) 0.043(9) 0.043(9) -0.001(2) 0.025(5) 0.001(2)
C32B 0.033(8) 0.033(8) 0.033(8) 0.000(2) 0.019(5) 0.000(2)
N42B 0.012(3) 0.011(3) 0.013(3) 0.0001(13) 0.0069(19) -0.0006(13)
C52B 0.028(7) 0.027(7) 0.027(7) 0.000(2) 0.016(4) 0.000(2)
C62B 0.034(8) 0.033(8) 0.034(8) 0.000(2) 0.019(5) 0.000(2)
N1C 0.030(4) 0.030(4) 0.031(4) -0.0004(14) 0.018(3) -0.0005(14)
C2C 0.024(7) 0.024(7) 0.025(7) 0.000(2) 0.013(4) 0.001(2)
C3C 0.020(6) 0.020(6) 0.020(6) -0.001(2) 0.012(4) 0.001(2)
N4C 0.018(4) 0.017(4) 0.019(4) -0.0010(14) 0.010(2) 0.0002(14)
C5C 0.007(4) 0.007(4) 0.007(4) 0.0002(7) 0.004(3) 0.0000(7)
C6C 0.014(5) 0.014(5) 0.014(5) -0.0001(7) 0.008(3) 0.0001(7)
N12C 0.030(4) 0.030(4) 0.031(4) -0.0004(14) 0.018(3) -0.0005(14)
C22C 0.024(6) 0.024(6) 0.024(6) 0.0000(10) 0.014(4) -0.0001(10)
C32C 0.018(6) 0.018(6) 0.019(6) 0.0000(10) 0.010(3) -0.0001(10)
N42C 0.018(4) 0.017(4) 0.019(4) -0.0010(14) 0.010(2) 0.0002(14)
C52C 0.003(4) 0.003(4) 0.003(4) 0.0000(10) 0.002(2) -0.0002(10)
C62C 0.022(6) 0.022(6) 0.022(6) 0.0001(10) 0.013(3) -0.0002(10)

loop_
_atom_type_symbol
_atom_type_description
_atom_type_scat_dispersion_real
_atom_type_scat_dispersion_imag
_atom_type_scat_source
C C 0.0024 0.0013 'International Tables Vol C Tables 4.2.6.8 and 6.1.1.4'
H H 0.0000 0.0000 'International Tables Vol C Tables 4.2.6.8 and 6.1.1.4'
N N 0.0048 0.0027 'International Tables Vol C Tables 4.2.6.8 and 6.1.1.4'
O O 0.0087 0.0050 'International Tables Vol C Tables 4.2.6.8 and 6.1.1.4'
Ni Ni 0.3419 0.9508 'International Tables Vol C Tables 4.2.6.8 and 6.1.1.4'

loop_
_geom_angle_atom_site_label_1
_geom_angle_atom_site_label_2
_geom_angle_atom_site_label_3
_geom_angle
_geom_angle_site_symmetry_1
_geom_angle_site_symmetry_3
O15 Ni1 O23 110.3(5) 3_445 .
O15 Ni1 N42C 89.2(4) 3_445 2_575
O23 Ni1 N42C 93.9(4) . 2_575
O15 Ni1 N4C 89.2(4) 3_445 2_575
O23 Ni1 N4C 93.9(4) . 2_575
N42C Ni1 N4C 0.0(3) 2_575 2_575
O15 Ni1 O2 155.1(7) 3_445 .
O23 Ni1 O2 94.5(7) . .
N42C Ni1 O2 91.2(7) 2_575 .
N4C Ni1 O2 91.2(7) 2_575 .
O15 Ni1 O1 92.6(6) 3_445 .
O23 Ni1 O1 156.9(6) . .
N42C Ni1 O1 89.5(6) 2_575 .
N4C Ni1 O1 89.5(6) 2_575 .
O2 Ni1 O1 62.5(7) . .
O15 Ni1 N1A 88.7(4) 3_445 .
O23 Ni1 N1A 84.0(4) . .
N42C Ni1 N1A 176.3(3) 2_575 .
N4C Ni1 N1A 176.3(3) 2_575 .
O2 Ni1 N1A 91.9(7) . .
O1 Ni1 N1A 93.6(6) . .
O15 Ni1 C7 123.6(5) 3_445 .
O23 Ni1 C7 126.0(5) . .
N42C Ni1 C7 89.6(3) 2_575 .
N4C Ni1 C7 89.6(3) 2_575 .
O2 Ni1 C7 31.5(5) . .
O1 Ni1 C7 31.0(5) . .
N1A Ni1 C7 94.0(3) . .
O25 Ni2 O11 117.2(6) 3_545 .
O25 Ni2 N4A 92.2(4) 3_545 4_565
O11 Ni2 N4A 95.8(4) . 4_565
O25 Ni2 N12B 86.5(5) 3_545 .
O11 Ni2 N12B 87.4(4) . .
N4A Ni2 N12B 176.82(17) 4_565 .
O25 Ni2 N1B 86.5(5) 3_545 .
O11 Ni2 N1B 87.4(4) . .
N4A Ni2 N1B 176.82(17) 4_565 .
N12B Ni2 N1B 0.0(4) . .
O25 Ni2 O3 150.4(5) 3_545 .
O11 Ni2 O3 92.0(5) . .
N4A Ni2 O3 88.9(3) 4_565 .
N12B Ni2 O3 90.9(3) . .
N1B Ni2 O3 90.9(3) . .
O25 Ni2 O4 91.2(5) 3_545 .
O11 Ni2 O4 151.0(5) . .
N4A Ni2 O4 87.9(4) 4_565 .
N12B Ni2 O4 89.3(4) . .
N1B Ni2 O4 89.3(4) . .
O3 Ni2 O4 59.2(4) . .
O21 Ni3 O13 113.1(4) . .
O21 Ni3 N42B 89.8(4) . 2_575
O13 Ni3 N42B 90.6(5) . 2_575
O21 Ni3 N4B 89.8(4) . 2_575
O13 Ni3 N4B 90.6(5) . 2_575
N42B Ni3 N4B 0.0(3) 2_575 2_575
O21 Ni3 O6 94.0(4) . 1_565
O13 Ni3 O6 152.9(5) . 1_565
N42B Ni3 O6 89.7(2) 2_575 1_565
N4B Ni3 O6 89.7(2) 2_575 1_565
O21 Ni3 N1C 92.3(4) . .
O13 Ni3 N1C 88.3(5) . .
N42B Ni3 N1C 177.9(3) 2_575 .
N4B Ni3 N1C 177.9(3) 2_575 .
O6 Ni3 N1C 90.4(2) 1_565 .
O21 Ni3 N12C 92.3(4) . .
O13 Ni3 N12C 88.3(5) . .
N42B Ni3 N12C 177.9(3) 2_575 .
N4B Ni3 N12C 177.9(3) 2_575 .
O6 Ni3 N12C 90.4(2) 1_565 .
N1C Ni3 N12C 0.0 . .
O21 Ni3 O5 157.3(6) . 1_565
O13 Ni3 O5 89.4(7) . 1_565
N42B Ni3 O5 86.6(6) 2_575 1_565
N4B Ni3 O5 86.6(6) 2_575 1_565
O6 Ni3 O5 63.6(5) 1_565 1_565
N1C Ni3 O5 91.6(6) . 1_565
N12C Ni3 O5 91.6(6) . 1_565
O21 Ni3 C9 125.8(5) . 1_565
O13 Ni3 C9 121.0(6) . 1_565
N42B Ni3 C9 91.2(5) 2_575 1_565
N4B Ni3 C9 91.2(5) 2_575 1_565
O6 Ni3 C9 31.9(4) 1_565 1_565
N1C Ni3 C9 87.8(5) . 1_565
N12C Ni3 C9 87.8(5) . 1_565
O5 Ni3 C9 32.0(4) 1_565 1_565
C7 O1 Ni1 92.7(11) . .
C7 O2 Ni1 93.1(10) . .
C8 O3 Ni2 94.7(9) . .
C8 O4 Ni2 93.6(9) . .
C9 O5 Ni3 84.5(12) . 1_545
C9 O6 Ni3 84.9(6) . 1_545
C2 C1 C6 120.0 . .
C2 C1 C7 122.6(5) . .
C6 C1 C7 117.4(6) . .
C1 C2 C3 120.0 . .
C4 C3 C2 120.0 . .
C4 C3 C8 122.0(8) . .
C2 C3 C8 117.9(8) . .
C3 C4 C5 120.0 . .
C4 C5 C6 120.0 . .
C4 C5 C9 116.2(6) . .
C6 C5 C9 123.5(6) . .
C1 C6 C5 120.0 . .
O1 C7 O2 111.6(13) . .
O1 C7 C1 125.3(12) . .
O2 C7 C1 123.1(12) . .
O1 C7 Ni1 56.3(8) . .
O2 C7 Ni1 55.3(8) . .
C1 C7 Ni1 176.1(8) . .
O4 C8 O3 112.0(13) . .
O4 C8 C3 122.1(14) . .
O3 C8 C3 125.1(14) . .
O6 C9 O5 125.6(14) . .
O6 C9 C5 114.2(11) . .
O5 C9 C5 119.7(15) . .
O6 C9 Ni3 63.2(5) . 1_545
O5 C9 Ni3 63.4(12) . 1_545
C5 C9 Ni3 175.7(11) . 1_545
C17 O11 Ni2 132.5(10) . .
C18 O13 Ni3 136.4(13) . .
C19 O15 Ni1 142.0(11) . 3
C12 C11 C16 120.0 . .
C12 C11 C17 120.2(6) . .
C16 C11 C17 119.8(6) . .
C11 C12 C13 120.0 . .
C14 C13 C12 120.0 . .
C14 C13 C18 116.8(8) . .
C12 C13 C18 123.2(8) . .
C15 C14 C13 120.0 . .
C14 C15 C16 120.0 . .
C14 C15 C19 121.9(5) . .
C16 C15 C19 118.1(5) . .
C15 C16 C11 120.0 . .
O12 C17 O11 120(3) . .
O12 C17 C11 127(3) . .
O11 C17 C11 113.3(12) . .
O13 C18 O14 124.9(17) . .
O13 C18 C13 120.0(15) . .
O14 C18 C13 115.0(15) . .
O15 C19 O16 121.3(11) . .
O15 C19 C15 122.0(10) . .
O16 C19 C15 115.0(9) . .
C27 O21 Ni3 143.4(11) . .
C28 O23 Ni1 147.1(12) . .
C29 O25 Ni2 134.8(11) . 3_455
C27 C21 C26 125.1(8) . .
C27 C21 C22 114.6(8) . .
C26 C21 C22 120.0 . .
C23 C22 C21 120.0 . .
C22 C23 C24 120.0 . .
C22 C23 C28 124.9(8) . .
C24 C23 C28 115.0(8) . .
C25 C24 C23 120.0 . .
C26 C25 C24 120.0 . .
C26 C25 C29 120.3(3) . .
C24 C25 C29 119.7(3) . .
C25 C26 C21 120.0 . .
O21 C27 O22 115.8(17) . .
O21 C27 C21 116.8(15) . .
O22 C27 C21 127.4(17) . .
O23 C28 O24 115.0(15) . .
O23 C28 C23 120.1(15) . .
O24 C28 C23 124.7(16) . .
O25 C29 O26 127.6(9) . .
O25 C29 C25 119.0(9) . .
O26 C29 C25 113.3(6) . .
C2A N1A C6A 120.0 . .
C2A N1A Ni1 122.01(15) . .
C6A N1A Ni1 117.92(15) . .
N1A C2A C3A 120.0 . .
C2A C3A N4A 120.0 . .
C5A N4A C3A 120.0 . .
C5A N4A Ni2 118.16(15) . 4_464
C3A N4A Ni2 121.67(15) . 4_464
N4A C5A C6A 120.0 . .
N1A C6A C5A 120.0 . .
C2B N1B C6B 120.0 . .
C2B N1B Ni2 117.51(17) . .
C6B N1B Ni2 122.48(17) . .
N1B C2B C3B 120.0 . .
C2B C3B N4B 120.0 . .
C5B N4B C3B 120.0 . .
C5B N4B Ni3 116.89(18) . 2_574
C3B N4B Ni3 123.11(18) . 2_574
N4B C5B C6B 120.0 . .
C5B C6B N1B 120.0 . .
C62B N12B C22B 119.2 . .
C62B N12B Ni2 123.38(16) . .
C22B N12B Ni2 117.13(16) . .
C32B C22B N12B 116.4 . .
C22B C32B N42B 117.3 . .
C52B N42B C32B 119.1 . .
C52B N42B Ni3 123.52(14) . 2_574
C32B N42B Ni3 116.87(13) . 2_574
N42B C52B C62B 123.1 . .
N12B C62B C52B 124.0 . .
C2C N1C C6C 120.0 . .
C2C N1C Ni3 124.41(13) . .
C6C N1C Ni3 115.59(13) . .
C3C C2C N1C 120.0 . .
N4C C3C C2C 120.0 . .
C5C N4C C3C 120.0 . .
C5C N4C Ni1 120.53(16) . 2_574
C3C N4C Ni1 119.37(16) . 2_574
N4C C5C C6C 120.0 . .
C5C C6C N1C 120.0 . .
C22C N12C C62C 127.8 . .
C22C N12C Ni3 116.23(16) . .
C62C N12C Ni3 112.57(15) . .
N12C C22C C32C 116.0 . .
C22C C32C N42C 124.8 . .
C32C N42C C52C 110.4 . .
C32C N42C Ni1 128.40(17) . 2_574
C52C N42C Ni1 120.32(17) . 2_574
C62C C52C N42C 123.7 . .
C52C C62C N12C 113.9 . .

loop_
_geom_bond_atom_site_label_1
_geom_bond_atom_site_label_2
_geom_bond_distance
_geom_bond_site_symmetry_2
Ni1 O15 1.927(12) 3_445
Ni1 O23 1.949(12) .
Ni1 N42C 1.984(6) 2_575
Ni1 N4C 1.984(6) 2_575
Ni1 O2 2.047(16) .
Ni1 O1 2.070(16) .
Ni1 N1A 2.099(6) .
Ni1 C7 2.485(12) .
Ni2 O25 1.978(14) 3_545
Ni2 O11 1.994(14) .
Ni2 N4A 2.056(6) 4_565
Ni2 N12B 2.081(6) .
Ni2 N1B 2.081(6) .
Ni2 O3 2.166(9) .
Ni2 O4 2.207(11) .
Ni3 O21 2.026(11) .
Ni3 O13 2.039(16) .
Ni3 N42B 2.074(6) 2_575
Ni3 N4B 2.074(6) 2_575
Ni3 O6 2.164(6) 1_565
Ni3 N1C 2.168(6) .
Ni3 N12C 2.168(6) .
Ni3 O5 2.17(2) 1_565
Ni3 C9 2.415(11) 1_565
O1 C7 1.281(15) .
O2 C7 1.302(16) .
O3 C8 1.316(16) .
O4 C8 1.292(16) .
O5 C9 1.286(16) .
O5 Ni3 2.17(2) 1_545
O6 C9 1.280(15) .
O6 Ni3 2.164(6) 1_545
C1 C2 1.3900 .
C1 C6 1.3900 .
C1 C7 1.484(12) .
C2 C3 1.3900 .
C3 C4 1.3900 .
C3 C8 1.414(15) .
C4 C5 1.3900 .
C5 C6 1.3900 .
C5 C9 1.543(12) .
C9 Ni3 2.415(11) 1_545
O11 C17 1.335(14) .
O12 C17 1.311(19) .
O13 C18 1.301(15) .
O14 C18 1.351(16) .
O15 C19 1.286(13) .
O15 Ni1 1.927(12) 3
O16 C19 1.297(12) .
C11 C12 1.3900 .
C11 C16 1.3901 .
C11 C17 1.463(13) .
C12 C13 1.3901 .
C13 C14 1.3900 .
C13 C18 1.428(14) .
C14 C15 1.3900 .
C15 C16 1.3900 .
C15 C19 1.464(12) .
O21 C27 1.280(16) .
O22 C27 1.319(16) .
O23 C28 1.296(17) .
O24 C28 1.300(16) .
O25 C29 1.244(12) .
O25 Ni2 1.978(14) 3_455
O26 C29 1.299(9) .
C21 C27 1.386(16) .
C21 C26 1.3900 .
C21 C22 1.3900 .
C22 C23 1.3900 .
C23 C24 1.3900 .
C23 C28 1.453(16) .
C24 C25 1.3900 .
C25 C26 1.3900 .
C25 C29 1.497(9) .
N1A C2A 1.3900 .
N1A C6A 1.3900 .
C2A C3A 1.3900 .
C3A N4A 1.3900 .
N4A C5A 1.3900 .
N4A Ni2 2.056(6) 4_464
C5A C6A 1.3900 .
N1B C2B 1.3900 .
N1B C6B 1.3901 .
C2B C3B 1.3900 .
C3B N4B 1.3900 .
N4B C5B 1.3900 .
N4B Ni3 2.074(6) 2_574
C5B C6B 1.3900 .
N12B C62B 1.2348 .
N12B C22B 1.5506 .
C22B C32B 1.3900 .
C32B N42B 1.5170 .
N42B C52B 1.2720 .
N42B Ni3 2.074(6) 2_574
C52B C62B 1.3900 .
N1C C2C 1.3900 .
N1C C6C 1.3900 .
C2C C3C 1.3900 .
C3C N4C 1.3900 .
N4C C5C 1.3899 .
N4C Ni1 1.984(6) 2_574
C5C C6C 1.3900 .
N12C C22C 1.2875 .
N12C C62C 1.3927 .
C22C C32C 1.3900 .
C32C N42C 1.4457 .
N42C C52C 1.4867 .
N42C Ni1 1.984(6) 2_574
C52C C62C 1.3900 .

loop_
_platon_squeeze_void_nr
_platon_squeeze_void_average_x
_platon_squeeze_void_average_y
_platon_squeeze_void_average_z
_platon_squeeze_void_volume
_platon_squeeze_void_count_electrons
_platon_squeeze_void_content
1 0.002 -0.012 0.185 3124 2042 ' '
